data_4343505
loop_
_publ_author_name
'Lannes, Anthony'
'Luneau, Dominique'

_publ_section_title
;
 New Family of Lanthanide-Based Complexes with Different Scorpionate-Type
 Ligands: A Rare Case Where Dysprosium and Ytterbium Analogues Display
 Single-Ion-Magnet Behavior.
;
_journal_issue 14
_journal_name_full 'Inorganic chemistry'
_journal_page_first 6736
_journal_page_last 6743
_journal_paper_doi 10.1021/acs.inorgchem.5b00432
_journal_volume 54
_journal_year 2015
_chemical_absolute_configuration ad
_chemical_formula_moiety 'C24 H28 B3 N16 Yb, C H2 Cl2'
_chemical_formula_sum 'C25 H30 B3 Cl2 N16 Yb'
_chemical_formula_weight 831.00
_space_group_IT_number 36
_symmetry_cell_setting orthorhombic
_symmetry_space_group_name_Hall 'C 2c -2'
_symmetry_space_group_name_H-M 'C m c 21'
_atom_sites_solution_hydrogens difmap
_atom_sites_solution_primary direct
_cell_angle_alpha 90
_cell_angle_beta 90
_cell_angle_gamma 90
_cell_formula_units_Z 4
_cell_length_a 13.663(5)
_cell_length_b 17.178(5)
_cell_length_c 14.661(5)
_cell_measurement_reflns_used 6765
_cell_measurement_temperature 293
_cell_measurement_theta_max 28
_cell_measurement_theta_min 3
_cell_volume 3441(2)
_computing_cell_refinement 'CrysAlis, (Oxford Diffraction, 2002)'
_computing_data_collection 'Gemini, (Oxford Diffraction, 2006)'
_computing_data_reduction 'CrysAlis, (Oxford Diffraction, 2002)'
_computing_molecular_graphics 'CAMERON (Watkin et al., 1996)'
_computing_publication_material 'CRYSTALS (Betteridge et al., 2003)'
_computing_structure_refinement 'CRYSTALS (Betteridge et al., 2003)'
_computing_structure_solution 'SIR97 (Altomare et al., 1999)'
_diffrn_ambient_temperature 293
_diffrn_measured_fraction_theta_full 0.980
_diffrn_measured_fraction_theta_max 0.920
_diffrn_measurement_device Area
_diffrn_measurement_device_type 'Oxford Diffraction Gemini'
_diffrn_measurement_method \w/2\q
_diffrn_radiation_monochromator graphite
_diffrn_radiation_type 'Mo K\a'
_diffrn_radiation_wavelength 0.71069
_diffrn_reflns_av_R_equivalents 0.029
_diffrn_reflns_limit_h_max 18
_diffrn_reflns_limit_h_min -14
_diffrn_reflns_limit_k_max 18
_diffrn_reflns_limit_k_min -21
_diffrn_reflns_limit_l_max 18
_diffrn_reflns_limit_l_min -17
_diffrn_reflns_number 11036
_diffrn_reflns_theta_full 25.087
_diffrn_reflns_theta_max 29.171
_diffrn_reflns_theta_min 2.748
_diffrn_standards_number 0
_exptl_absorpt_coefficient_mu 2.917
_exptl_absorpt_correction_T_max 0.60
_exptl_absorpt_correction_T_min 0.51
_exptl_absorpt_correction_type analytical
_exptl_absorpt_process_details
; 
 Analytical Absorption (De Meulenaer & Tompa, 1965) 
;
_exptl_crystal_colour colourless
_exptl_crystal_density_diffrn 1.604
_exptl_crystal_density_method 'not measured'
_exptl_crystal_description stick
_exptl_crystal_F_000 1644
_exptl_crystal_size_max 0.283
_exptl_crystal_size_mid 0.234
_exptl_crystal_size_min 0.174
_refine_diff_density_max 1.30
_refine_diff_density_min -0.49
_refine_ls_abs_structure_details 'Flack (1983), 1664 Friedel-pairs'
_refine_ls_abs_structure_Flack -0.012(11)
_refine_ls_extinction_method None
_refine_ls_goodness_of_fit_ref 1.0766
_refine_ls_hydrogen_treatment constr
_refine_ls_matrix_type full
_refine_ls_number_parameters 260
_refine_ls_number_reflns 3393
_refine_ls_number_restraints 21
_refine_ls_R_factor_all 0.0382
_refine_ls_R_factor_gt 0.0318
_refine_ls_shift/su_max 0.0020363
_refine_ls_shift/su_mean 0.0000202
_refine_ls_structure_factor_coef F
_refine_ls_weighting_details
;
 Method, part 1, Chebychev polynomial, (Watkin, 1994, Prince, 1982) 
 [weight] = 1.0/[A~0~*T~0~(x)+A~1~*T~1~(x) ... +A~n-1~]*T~n-1~(x)] 
 where A~i~ are the Chebychev coefficients listed below and x= Fcalc/Fmax 
 Method = Robust Weighting (Prince, 1982) 
 W = [weight] * [1-(deltaF/6*sigmaF)^2^]^2^ 
 A~i~ are: 
 4.39 -0.135 2.19 1.19 
;
_refine_ls_weighting_scheme calc
_refine_ls_wR_factor_all 0.0421
_refine_ls_wR_factor_gt 0.0335
_refine_ls_wR_factor_ref 0.0326
_reflns_limit_h_max 18
_reflns_limit_h_min 0
_reflns_limit_k_max 21
_reflns_limit_k_min 0
_reflns_limit_l_max 18
_reflns_limit_l_min -17
_reflns_number_gt 3524
_reflns_number_total 3972
_reflns_threshold_expression I>2.0\s(I)
_oxford_diffrn_Wilson_B_factor 3.05
_oxford_diffrn_Wilson_scale 3.27
_oxford_refine_ls_r_factor_ref 0.0304
_oxford_refine_ls_scale 1.0379(13)
_oxford_reflns_number_all 3961
_oxford_reflns_threshold_expression_ref I>3.0\s(I)
_cod_data_source_file ic5b00432_si_005.cif
_cod_data_source_block 1
_cod_depositor_comments 'Adding full bibliography for 4343504--4343508.cif.'
_cod_original_cell_volume 3441.0(20)
_cod_original_sg_symbol_H-M 'C m c 21 '
_cod_original_formula_sum 'C25 H30 B3 Cl2 N16 Yb1'
_cod_database_code 4343505

loop_
_symmetry_equiv_pos_as_xyz
x,y,z
x+1/2,y+1/2,z
-x,y,z
-x+1/2,y+1/2,z
x,-y,z+1/2
x+1/2,-y+1/2,z+1/2
-x,-y,z+1/2
-x+1/2,-y+1/2,z+1/2

loop_
_atom_site_label
_atom_site_type_symbol
_atom_site_fract_x
_atom_site_fract_y
_atom_site_fract_z
_atom_site_U_iso_or_equiv
_atom_site_occupancy
_atom_site_adp_type
_atom_site_refinement_flags_posn
_atom_site_refinement_flags_adp
Yb1 Yb 0.5000 0.777350(12) 0.40197(10) 0.0389 1.0000 Uani S T
N101 N 0.6167(7) 0.8219(4) 0.2886(5) 0.0516 1.0000 Uani . .
C102 C 0.7006(4) 0.8586(3) 0.2998(4) 0.0576 1.0000 Uani . .
C103 C 0.7327(5) 0.8887(4) 0.2174(5) 0.0690 1.0000 Uani . .
C104 C 0.6622(6) 0.8690(5) 0.1555(5) 0.0616 1.0000 Uani . .
N105 N 0.5934(3) 0.8281(3) 0.1981(3) 0.0506 1.0000 Uani . .
B106 B 0.500000(7) 0.7919(5) 0.1569(6) 0.0517 1.0000 Uani S T
N107 N 0.5000 0.7051(4) 0.1787(4) 0.0539 1.0000 Uani S T
C108 C 0.500000(7) 0.6424(5) 0.1234(6) 0.0637 1.0000 Uani S T
C109 C 0.500000(7) 0.5774(5) 0.1752(7) 0.0728 1.0000 Uani S T
C110 C 0.500000(7) 0.6048(6) 0.2665(8) 0.0650 1.0000 Uani S T
N111 N 0.5000 0.6820(4) 0.2662(4) 0.0541 1.0000 Uani S T
N201 N 0.3873(5) 0.8249(3) 0.5205(4) 0.0420 1.0000 Uani . .
C202 C 0.3013(4) 0.7991(4) 0.5507(4) 0.0558 1.0000 Uani . .
C203 C 0.2666(5) 0.8433(5) 0.6214(5) 0.0725 1.0000 Uani . .
C204 C 0.3346(7) 0.8989(5) 0.6345(5) 0.0646 1.0000 Uani . .
N205 N 0.4079(3) 0.8891(2) 0.5744(3) 0.0473 1.0000 Uani . .
B206 B 0.500000(7) 0.9378(5) 0.5624(5) 0.0476 1.0000 Uani S T
N207 N 0.5000 0.9728(5) 0.4684(7) 0.0466 1.0000 Uani S T
C208 C 0.500000(7) 1.0491(7) 0.4404(9) 0.0537 1.0000 Uani S T
C209 C 0.500000(7) 1.0483(8) 0.3483(9) 0.0550 1.0000 Uani S T
C210 C 0.500000(7) 0.9722(7) 0.3231(10) 0.0522 1.0000 Uani S T
N211 N 0.5000 0.9260(3) 0.3947(8) 0.0471 1.0000 Uani S T
N301 N 0.3853(3) 0.6705(3) 0.4278(3) 0.0537 1.0000 Uani . .
C302 C 0.3066(4) 0.6445(3) 0.3849(5) 0.0626 1.0000 Uani . .
C303 C 0.2780(5) 0.5729(4) 0.4222(5) 0.0758 1.0000 Uani . .
C304 C 0.3441(5) 0.5587(4) 0.4906(5) 0.0696 1.0000 Uani . .
N305 N 0.4079(4) 0.6176(3) 0.4931(3) 0.0554 1.0000 Uani . .
B306 B 0.500000(6) 0.6316(8) 0.5530(9) 0.0566 1.0000 Uani S T
H2101 H 0.5000 0.9550 0.2627 0.0734 1.0000 Uiso RS .
H2041 H 0.3314 0.9391 0.6762 0.0774 1.0000 Uiso R .
H2031 H 0.2086 0.8366 0.6540 0.0903 1.0000 Uiso R .
H2021 H 0.2689 0.7568 0.5258 0.0671 1.0000 Uiso R .
H1101 H 0.5000 0.5740 0.3190 0.0799 1.0000 Uiso RS .
H1041 H 0.6620 0.8810 0.0935 0.0715 1.0000 Uiso R .
H1031 H 0.7906 0.9161 0.2062 0.0850 1.0000 Uiso R .
H1021 H 0.7329 0.8639 0.3546 0.0711 1.0000 Uiso R .
H3021 H 0.2742 0.6698 0.3388 0.0772 1.0000 Uiso R .
H3031 H 0.2261 0.5414 0.4048 0.0901 1.0000 Uiso R .
H3041 H 0.3440 0.5159 0.5287 0.0832 1.0000 Uiso R .
H2091 H 0.5000 1.0912 0.3091 0.0702 1.0000 Uiso RS .
H106 H 0.5000 0.9809 0.5985 0.0573 1.0000 Uiso RS .
H3061 H 0.5000 0.6834 0.5757 0.0758 1.0000 Uiso RS .
H3062 H 0.5000 0.5960 0.6027 0.0758 1.0000 Uiso RS .
H2061 H 0.5000 0.7989 0.0926 0.0606 1.0000 Uiso RS .
H1091 H 0.5000 0.5249 0.1546 0.0854 1.0000 Uiso RS .
H2081 H 0.5000 1.0942 0.4778 0.0607 1.0000 Uiso RS .
H1081 H 0.5000 0.6440 0.0587 0.0786 1.0000 Uiso RS .
Cl403 Cl 0.4113(3) 0.2543(3) 0.3865(4) 0.0552 0.2500 Uani . .
Cl402 Cl 0.5000 0.3966(2) 0.3424(3) 0.1635 1.0000 Uani S T
C401 C 0.500000(10) 0.3060(8) 0.3053(9) 0.1192 1.0000 Uani S T
H4011 H 0.5638 0.2841 0.3088 0.1521 0.5000 Uiso R .
H4012 H 0.4773 0.3036 0.2442 0.1521 0.5000 Uiso R .
Cl404 Cl 0.4246(4) 0.2522(3) 0.2608(4) 0.0574 0.2500 Uani . .

loop_
_atom_site_aniso_label
_atom_site_aniso_U_11
_atom_site_aniso_U_22
_atom_site_aniso_U_33
_atom_site_aniso_U_23
_atom_site_aniso_U_13
_atom_site_aniso_U_12
Yb1 0.04662(11) 0.03583(11) 0.03419(11) 0.0010(2) 0.0000 0.0000
N101 0.061(5) 0.058(4) 0.036(3) 0.007(3) 0.001(3) 0.009(3)
C102 0.050(3) 0.055(3) 0.068(3) 0.008(3) -0.003(2) 0.001(2)
C103 0.050(3) 0.071(4) 0.086(5) 0.026(4) 0.008(3) -0.003(3)
C104 0.059(4) 0.071(5) 0.056(4) 0.018(3) 0.009(3) 0.009(4)
N105 0.061(3) 0.052(2) 0.039(2) 0.0040(18) 0.0051(18) 0.004(2)
B106 0.059(5) 0.057(5) 0.039(4) 0.002(3) 0.0000 0.0000
N107 0.067(4) 0.048(3) 0.046(3) -0.004(2) 0.0000 0.0000
C108 0.079(6) 0.060(5) 0.052(4) -0.016(4) 0.0000 0.0000
C109 0.091(6) 0.043(4) 0.084(6) -0.022(4) 0.0000 0.0000
C110 0.086(7) 0.038(5) 0.071(7) -0.004(4) 0.0000 0.0000
N111 0.072(4) 0.041(4) 0.049(3) -0.002(3) 0.0000 0.0000
N201 0.040(4) 0.034(3) 0.052(4) 0.003(2) 0.006(3) 0.001(2)
C202 0.050(3) 0.062(3) 0.055(3) -0.004(2) 0.006(2) -0.013(2)
C203 0.061(4) 0.083(5) 0.073(4) -0.010(4) 0.027(3) -0.005(4)
C204 0.064(4) 0.075(5) 0.055(4) -0.011(3) 0.015(3) 0.009(4)
N205 0.052(2) 0.044(2) 0.047(2) -0.0046(17) 0.0025(17) 0.0031(17)
B206 0.062(5) 0.044(4) 0.037(4) -0.014(3) 0.0000 0.0000
N207 0.049(5) 0.042(5) 0.049(5) -0.004(3) 0.0000 0.0000
C208 0.061(7) 0.030(5) 0.070(6) -0.003(4) 0.0000 0.0000
C209 0.062(8) 0.042(6) 0.060(6) 0.003(4) 0.0000 0.0000
C210 0.070(8) 0.034(6) 0.053(6) 0.010(4) 0.0000 0.0000
N211 0.067(3) 0.032(2) 0.043(4) 0.003(4) 0.0000 0.0000
N301 0.061(2) 0.049(2) 0.051(3) 0.0020(16) -0.0038(16) 0.0000(19)
C302 0.060(3) 0.062(3) 0.065(6) -0.014(3) 0.000(3) -0.004(2)
C303 0.065(3) 0.064(3) 0.098(9) -0.013(3) 0.016(4) -0.019(3)
C304 0.078(4) 0.046(3) 0.085(4) -0.002(3) 0.014(3) -0.012(3)
N305 0.062(3) 0.044(2) 0.059(3) 0.0031(19) 0.009(2) -0.007(2)
B306 0.063(6) 0.052(8) 0.055(6) 0.004(5) 0.0000 0.0000
Cl403 0.052(2) 0.058(2) 0.056(5) 0.017(2) 0.026(3) 0.0032(17)
Cl402 0.297(8) 0.0621(18) 0.131(3) -0.0058(18) 0.0000 0.0000
C401 0.211(18) 0.070(7) 0.076(7) 0.019(6) 0.0000 0.0000
Cl404 0.054(3) 0.049(2) 0.069(3) 0.006(2) -0.017(2) -0.006(2)

loop_
_atom_type_symbol
_atom_type_scat_dispersion_real
_atom_type_scat_dispersion_imag
_atom_type_scat_Cromer_Mann_a1
_atom_type_scat_Cromer_Mann_b1
_atom_type_scat_Cromer_Mann_a2
_atom_type_scat_Cromer_Mann_b2
_atom_type_scat_Cromer_Mann_a3
_atom_type_scat_Cromer_Mann_b3
_atom_type_scat_Cromer_Mann_a4
_atom_type_scat_Cromer_Mann_b4
_atom_type_scat_Cromer_Mann_c
_atom_type_scat_source
C 0.0033 0.0016 2.3100 20.8439 1.0200 10.2075 1.5886 0.5687 0.8650 51.6512 0.2156 'International Tables Vol C 4.2.6.8 and 6.1.1.4'
H 0.0000 0.0000 0.4930 10.5109 0.3229 26.1257 0.1402 3.1424 0.0408 57.7998 0.0030 'International Tables Vol C 4.2.6.8 and 6.1.1.4'
B 0.0013 0.0007 2.0545 23.2185 1.3326 1.0210 1.0979 60.3498 0.7068 0.1403 -0.1932 'International Tables Vol C 4.2.6.8 and 6.1.1.4'
N 0.0061 0.0033 12.2126 0.0057 3.1322 9.8933 2.0125 28.9975 1.1663 0.5826 -11.5290 'International Tables Vol C 4.2.6.8 and 6.1.1.4'
Cl 0.1484 0.1585 11.4604 0.0104 7.1964 1.1662 6.2556 18.5194 1.6455 47.7784 -9.5574 'International Tables Vol C 4.2.6.8 and 6.1.1.4'
Yb -0.3850 5.5486 28.6641 1.9889 15.4345 0.2571 15.3087 10.6647 2.9896 100.4170 7.5667 'International Tables Vol C 4.2.6.8 and 6.1.1.4'

loop_
_geom_angle_atom_site_label_1
_geom_angle_site_symmetry_1
_geom_angle_atom_site_label_2
_geom_angle_atom_site_label_3
_geom_angle_site_symmetry_3
_geom_angle
_geom_angle_publ_flag
N201 3_655 Yb1 N301 3_655 74.85(17) yes
N201 3_655 Yb1 N101 3_655 142.17(12) yes
N301 3_655 Yb1 N101 3_655 139.86(19) yes
N201 3_655 Yb1 N101 . 88.16(12) yes
N301 3_655 Yb1 N101 . 85.5(2) yes
N101 3_655 Yb1 N101 . 82.1(4) yes
N201 3_655 Yb1 N111 . 139.12(16) yes
N301 3_655 Yb1 N111 . 69.04(15) yes
N101 3_655 Yb1 N111 . 70.8(2) yes
N101 . Yb1 N111 . 70.8(2) yes
N201 3_655 Yb1 N201 . 77.4(3) yes
N301 3_655 Yb1 N201 . 122.76(17) yes
N101 3_655 Yb1 N201 . 88.16(12) yes
N101 . Yb1 N201 . 142.17(12) yes
N111 . Yb1 N201 . 139.12(16) yes
N201 3_655 Yb1 N211 . 72.4(2) yes
N301 3_655 Yb1 N211 . 139.21(12) yes
N101 3_655 Yb1 N211 . 69.9(3) yes
N101 . Yb1 N211 . 69.9(3) yes
N111 . Yb1 N211 . 127.1(3) yes
N201 3_655 Yb1 N301 . 122.76(17) yes
N301 3_655 Yb1 N301 . 79.8(2) yes
N101 3_655 Yb1 N301 . 85.5(2) yes
N101 . Yb1 N301 . 139.86(19) yes
N111 . Yb1 N301 . 69.04(15) yes
N201 . Yb1 N211 . 72.4(2) yes
N201 . Yb1 N301 . 74.85(17) yes
N211 . Yb1 N301 . 139.21(12) yes
Yb1 . N101 C102 . 129.5(5) yes
Yb1 . N101 N105 . 122.3(6) yes
C102 . N101 N105 . 106.7(6) yes
N101 . C102 C103 . 110.1(6) yes
N101 . C102 H1021 . 125.0 no
C103 . C102 H1021 . 124.8 no
C102 . C103 C104 . 105.3(6) yes
C102 . C103 H1031 . 127.6 no
C104 . C103 H1031 . 127.1 no
C103 . C104 N105 . 108.5(6) yes
C103 . C104 H1041 . 126.6 no
N105 . C104 H1041 . 124.9 no
N101 . N105 C104 . 109.3(6) yes
N101 . N105 B106 . 122.7(6) yes
C104 . N105 B106 . 127.9(6) yes
N105 3_655 B106 N105 . 111.6(6) yes
N105 3_655 B106 N107 . 108.2(4) yes
N105 . B106 N107 . 108.2(4) yes
N105 3_655 B106 H2061 . 109.7 no
N105 . B106 H2061 . 109.7 no
N107 . B106 H2061 . 109.4 no
B106 . N107 C108 . 130.9(7) yes
B106 . N107 N111 . 119.3(6) yes
C108 . N107 N111 . 109.8(7) yes
N107 . C108 C109 . 108.8(7) yes
N107 . C108 H1081 . 125.2 no
C109 . C108 H1081 . 126.0 no
C108 . C109 C110 . 104.9(8) yes
C108 . C109 H1091 . 127.3 no
C110 . C109 H1091 . 127.9 no
C109 . C110 N111 . 109.2(10) yes
C109 . C110 H1101 . 126.1 no
N111 . C110 H1101 . 124.7 no
N107 . N111 C110 . 107.4(8) yes
N107 . N111 Yb1 . 123.4(5) yes
C110 . N111 Yb1 . 129.2(7) yes
Yb1 . N201 C202 . 132.5(5) yes
Yb1 . N201 N205 . 122.7(4) yes
C202 . N201 N205 . 104.8(6) yes
N201 . C202 C203 . 111.8(6) yes
N201 . C202 H2021 . 123.6 no
C203 . C202 H2021 . 124.6 no
C202 . C203 C204 . 105.3(6) yes
C202 . C203 H2031 . 127.8 no
C204 . C203 H2031 . 126.9 no
C203 . C204 N205 . 109.3(7) yes
C203 . C204 H2041 . 126.3 no
N205 . C204 H2041 . 124.3 no
N201 . N205 C204 . 108.8(6) yes
N201 . N205 B206 . 122.7(5) yes
C204 . N205 B206 . 128.5(5) yes
N205 . B206 N205 3_655 111.6(6) yes
N205 . B206 N207 . 109.0(4) yes
N205 3_655 B206 N207 . 109.0(4) yes
N205 . B206 H106 . 112.4 no
N205 3_655 B206 H106 . 112.4 no
N207 . B206 H106 . 102.0 no
B206 . N207 C208 . 131.0(10) yes
B206 . N207 N211 . 119.8(8) yes
C208 . N207 N211 . 109.2(11) yes
N207 . C208 C209 . 106.9(14) yes
N207 . C208 H2081 . 127.3 no
C209 . C208 H2081 . 125.8 no
C208 . C209 C210 . 106.4(15) yes
C208 . C209 H2091 . 127.4 no
C210 . C209 H2091 . 126.2 no
C209 . C210 N211 . 111.3(13) yes
C209 . C210 H2101 . 124.3 no
N211 . C210 H2101 . 124.4 no
N207 . N211 C210 . 106.3(5) yes
N207 . N211 Yb1 . 124.3(8) yes
C210 . N211 Yb1 . 129.5(8) yes
Yb1 . N301 C302 . 134.5(4) yes
Yb1 . N301 N305 . 117.9(3) yes
C302 . N301 N305 . 107.1(5) yes
N301 . C302 C303 . 109.7(6) yes
N301 . C302 H3021 . 125.5 no
C303 . C302 H3021 . 124.8 no
C302 . C303 C304 . 105.0(5) yes
C302 . C303 H3031 . 128.1 no
C304 . C303 H3031 . 126.9 no
C303 . C304 N305 . 108.3(6) yes
C303 . C304 H3041 . 125.7 no
N305 . C304 H3041 . 126.0 no
N301 . N305 C304 . 109.9(5) yes
N301 . N305 B306 . 118.7(6) yes
C304 . N305 B306 . 131.4(7) yes
N305 3_655 B306 N305 . 108.3(9) yes
N305 3_655 B306 H3061 . 110.1 no
N305 . B306 H3061 . 110.1 no
N305 3_655 B306 H3062 . 109.5 no
N305 . B306 H3062 . 109.5 no
H3061 . B306 H3062 . 109.5 no
Cl403 . C401 Cl403 3_655 78.4(5) yes
Cl403 . C401 H4011 3_655 37.3 no
Cl403 3_655 C401 H4011 3_655 111.4 no
Cl403 . C401 H4012 3_655 140.7 no
Cl403 3_655 C401 H4012 3_655 111.1 no
H4011 3_655 C401 H4012 3_655 109.5 no
Cl403 . C401 Cl402 . 103.4(7) yes
Cl403 3_655 C401 Cl402 . 103.4(7) yes
H4011 3_655 C401 Cl402 . 110.8 no
H4012 3_655 C401 Cl402 . 110.6 no
Cl403 . C401 Cl404 3_655 114.3(8) yes
Cl403 3_655 C401 Cl404 3_655 63.9(4) yes
H4011 3_655 C401 Cl404 3_655 113.7 no
H4012 3_655 C401 Cl404 3_655 49.6 no
Cl402 . C401 Cl404 3_655 135.3(5) yes
Cl403 . C401 H4011 . 111.4 no
Cl403 3_655 C401 H4011 . 37.3 no
H4011 3_655 C401 H4011 . 133.1 no
H4012 3_655 C401 H4011 . 74.5 no
Cl402 . C401 H4011 . 110.8 no
Cl403 . C401 H4012 . 111.1 no
Cl403 3_655 C401 H4012 . 140.7 no
H4011 3_655 C401 H4012 . 74.5 no
H4012 3_655 C401 H4012 . 38.2 no
Cl402 . C401 H4012 . 110.6 no
Cl403 . C401 Cl404 . 63.9(4) yes
Cl403 3_655 C401 Cl404 . 114.3(8) yes
H4011 3_655 C401 Cl404 . 33.5 no
H4012 3_655 C401 Cl404 . 78.0 no
Cl402 . C401 Cl404 . 135.3(5) yes
Cl404 3_655 C401 H4011 . 33.5 no
Cl404 3_655 C401 H4012 . 78.0 no
H4011 . C401 H4012 . 109.5 no
Cl404 3_655 C401 Cl404 . 84.7(9) yes
H4011 . C401 Cl404 . 113.7 no
H4012 . C401 Cl404 . 49.6 no

loop_
_geom_bond_atom_site_label_1
_geom_bond_atom_site_label_2
_geom_bond_site_symmetry_2
_geom_bond_distance
_geom_bond_publ_flag
Yb1 N201 3_655 2.462(7) yes
Yb1 N301 3_655 2.443(5) yes
Yb1 N101 3_655 2.428(8) yes
Yb1 N101 . 2.428(8) yes
Yb1 N111 . 2.577(7) yes
Yb1 N201 . 2.462(7) yes
Yb1 N211 . 2.556(5) yes
Yb1 N301 . 2.443(5) yes
N101 C102 . 1.318(10) yes
N101 N105 . 1.369(8) yes
C102 C103 . 1.386(9) yes
C102 H1021 . 0.921 no
C103 C104 . 1.366(11) yes
C103 H1031 . 0.936 no
C104 N105 . 1.329(9) yes
C104 H1041 . 0.932 no
N105 B106 . 1.542(7) yes
B106 N107 . 1.526(11) yes
B106 H2061 . 0.950 no
N107 C108 . 1.348(10) yes
N107 N111 . 1.342(9) yes
C108 C109 . 1.350(14) yes
C108 H1081 . 0.950 no
C109 C110 . 1.419(15) yes
C109 H1091 . 0.950 no
C110 N111 . 1.327(12) yes
C110 H1101 . 0.933 no
N201 C202 . 1.331(9) yes
N201 N205 . 1.385(7) yes
C202 C203 . 1.370(9) yes
C202 H2021 . 0.925 no
C203 C204 . 1.346(11) yes
C203 H2031 . 0.934 no
C204 N205 . 1.344(9) yes
C204 H2041 . 0.923 no
N205 B206 . 1.522(6) yes
B206 N207 . 1.503(13) yes
B206 H106 . 0.910 no
N207 C208 . 1.373(16) yes
N207 N211 . 1.347(14) yes
C208 C209 . 1.349(12) yes
C208 H2081 . 0.950 no
C209 C210 . 1.358(19) yes
C209 H2091 . 0.935 no
C210 N211 . 1.316(16) yes
C210 H2101 . 0.934 no
N301 C302 . 1.324(7) yes
N301 N305 . 1.356(6) yes
C302 C303 . 1.401(9) yes
C302 H3021 . 0.917 no
C303 C304 . 1.371(10) yes
C303 H3031 . 0.928 no
C304 N305 . 1.336(8) yes
C304 H3041 . 0.922 no
N305 B306 . 1.553(9) yes
B306 H3061 . 0.950 no
B306 H3062 . 0.950 no
Cl403 C401 . 1.916(10) yes
Cl402 C401 . 1.649(15) yes
C401 H4011 3_655 0.950 no
C401 H4012 3_655 0.950 no
C401 Cl404 3_655 1.530(12) yes
C401 H4011 . 0.950 no
C401 H4012 . 0.950 no
C401 Cl404 . 1.530(12) yes
